data_1566669
loop_
_publ_author_name
'Nguyen, Vu T.'
'Haug, Graham C.'
'Nguyen, Viet D.'
'Vuong, Ngan T. H.'
'Karki, Guna B.'
'Arman, Hadi'
'Larionov, Oleg V.'

_publ_section_title
;
 Functional Group Divergence and the Structural Basis of Acridine
 Photocatalysis Revealed by Direct Decarboxysulfonylation
;
_journal_name_full 'Chemical Science'
_journal_paper_doi 10.1039/D2SC00789D
_journal_year 2022
_chemical_absolute_configuration ad
_chemical_formula_moiety 'C18 H22 O2 S'
_chemical_formula_sum 'C18 H22 O2 S'
_chemical_formula_weight 302.41
_space_group_crystal_system orthorhombic
_space_group_IT_number 33
_space_group_name_Hall 'P 2c -2n'
_space_group_name_H-M_alt 'P n a 21'
_atom_sites_solution_hydrogens geom
_atom_sites_solution_primary dual
_audit_creation_date 2020-07-07
_audit_creation_method
;
Olex2 1.3-ac4
(compiled 2019.10.09 svn.r3662 for Rigaku Oxford Diffraction, GUI svn.r5959)
;
_audit_update_record
;
2020-11-05 deposited with the CCDC.	2022-03-21 downloaded from the CCDC.
;
_cell_angle_alpha 90
_cell_angle_beta 90
_cell_angle_gamma 90
_cell_formula_units_Z 4
_cell_length_a 9.33740(10)
_cell_length_b 6.06610(10)
_cell_length_c 28.5106(4)
_cell_measurement_reflns_used 5874
_cell_measurement_temperature 99.98(10)
_cell_measurement_theta_max 76.3020
_cell_measurement_theta_min 3.0910
_cell_volume 1614.89(4)
_computing_cell_refinement 'CrysAlisPro 1.171.40.63a (Rigaku OD, 2019)'
_computing_data_collection 'CrysAlisPro 1.171.40.63a (Rigaku OD, 2019)'
_computing_data_reduction 'CrysAlisPro 1.171.40.63a (Rigaku OD, 2019)'
_computing_molecular_graphics 'Olex2 1.3-ac4 (Dolomanov et al., 2009)'
_computing_publication_material 'Olex2 1.3-ac4 (Dolomanov et al., 2009)'
_computing_structure_refinement 'ShelXL 2018/3 (Sheldrick, 2015)'
_computing_structure_solution 'SHELXT 2018/2 (Sheldrick, 2018)'
_diffrn_ambient_environment N~2~
_diffrn_ambient_temperature 99.98(10)
_diffrn_detector 'Hybrid Pixel Array Detector'
_diffrn_detector_area_resol_mean 10.0000
_diffrn_detector_type HyPix
_diffrn_measured_fraction_theta_full 0.999
_diffrn_measured_fraction_theta_max 0.972
_diffrn_measurement_details
;
List of Runs (angles in degrees, time in seconds):

  # Type    Start    End  Width  t~exp~   \w     \q     \k     \f   Frames
#--------------------------------------------------------------------------
  1  \w    -75.00  26.00   0.50    0.05    --  -46.75  86.00 140.00  202
  2  \w   -162.00 -73.00   0.50    0.18    --  -88.50 -37.00 167.00  178
  3  \w    -43.00 -14.00   0.50    0.18    --  -88.50  37.00 -36.00   58
  4  \w     34.00 110.00   0.50    0.18    --  106.69-120.00 -54.00  152
  5  \w    101.00 178.00   0.50    0.18    --  106.69  86.00 140.00  154
  6  \w   -119.00 -83.00   0.50    0.05    --  -46.75 -57.00-150.00   72
  7  \w   -119.00 -54.00   0.50    0.05    --  -46.75-153.00 147.00  130
  8  \w     83.00 119.00   0.50    0.05    --   46.75  57.00-180.00   72
  9  \w    -51.00 -16.00   0.50    0.18    --  -88.50  45.00 150.00   70
 10  \w     34.00  71.00   0.50    0.18    --  106.69 -61.00-150.00   74
 11  \w     34.00  71.00   0.50    0.18    --  106.69 -61.00 -60.00   74
 12  \w     34.00 111.00   0.50    0.18    --  106.69-125.00  90.00  154
 13  \w     34.00  71.00   0.50    0.18    --  106.69 -61.00-180.00   74
 14  \w     34.00  71.00   0.50    0.18    --  106.69 -61.00 150.00   74
 15  \w     34.00  71.00   0.50    0.18    --  106.69 -61.00  60.00   74
 16  \w   -121.00 -32.00   0.50    0.05    --  -46.75 -37.00-120.00  178
 17  \w   -121.00 -32.00   0.50    0.05    --  -46.75 -37.00   0.00  178
;
_diffrn_measurement_device 'four-circle diffractometer'
_diffrn_measurement_device_type 'XtaLAB Synergy, Dualflex, HyPix'
_diffrn_measurement_method '\w scans'
_diffrn_orient_matrix_type 'CrysAlisPro convention (1999,Acta A55,543-557)'
_diffrn_orient_matrix_UB_11 0.1602217000
_diffrn_orient_matrix_UB_12 0.0073219000
_diffrn_orient_matrix_UB_13 0.0505188000
_diffrn_orient_matrix_UB_21 -0.0345379000
_diffrn_orient_matrix_UB_22 0.0476175000
_diffrn_orient_matrix_UB_23 0.1079185000
_diffrn_orient_matrix_UB_31 -0.0193847000
_diffrn_orient_matrix_UB_32 -0.0245089000
_diffrn_orient_matrix_UB_33 0.2240752000
_diffrn_radiation_monochromator mirror
_diffrn_radiation_probe x-ray
_diffrn_radiation_type 'Cu K\a'
_diffrn_radiation_wavelength 1.54184
_diffrn_reflns_av_R_equivalents 0.0400
_diffrn_reflns_av_unetI/netI 0.0380
_diffrn_reflns_Laue_measured_fraction_full 0.999
_diffrn_reflns_Laue_measured_fraction_max 0.972
_diffrn_reflns_limit_h_max 11
_diffrn_reflns_limit_h_min -11
_diffrn_reflns_limit_k_max 7
_diffrn_reflns_limit_k_min -5
_diffrn_reflns_limit_l_max 28
_diffrn_reflns_limit_l_min -35
_diffrn_reflns_number 9898
_diffrn_reflns_point_group_measured_fraction_full 0.904
_diffrn_reflns_point_group_measured_fraction_max 0.848
_diffrn_reflns_theta_full 67.684
_diffrn_reflns_theta_max 76.594
_diffrn_reflns_theta_min 3.100
_diffrn_source 'micro-focus sealed X-ray tube'
_diffrn_source_type 'PhotonJet (Cu) X-ray Source'
_exptl_absorpt_coefficient_mu 1.786
_exptl_absorpt_correction_T_max 1.000
_exptl_absorpt_correction_T_min 0.767
_exptl_absorpt_correction_type gaussian
_exptl_absorpt_process_details
;
CrysAlisPro 1.171.40.63a (Rigaku Oxford Diffraction, 2019)
Numerical absorption correction based on gaussian integration over
			a multifaceted crystal model
Empirical absorption correction using spherical harmonics,
 implemented in SCALE3 ABSPACK scaling algorithm.
;
_exptl_crystal_colour 'clear colourless'
_exptl_crystal_colour_lustre clear
_exptl_crystal_colour_primary colourless
_exptl_crystal_density_diffrn 1.244
_exptl_crystal_description block
_exptl_crystal_F_000 648
_exptl_crystal_size_max 0.167
_exptl_crystal_size_mid 0.107
_exptl_crystal_size_min 0.056
_refine_diff_density_max 0.286
_refine_diff_density_min -0.271
_refine_diff_density_rms 0.042
_refine_ls_abs_structure_details
;
 Flack x determined using 1127 quotients [(I+)-(I-)]/[(I+)+(I-)]
 (Parsons, Flack and Wagner, Acta Cryst. B69 (2013) 249-259).
;
_refine_ls_abs_structure_Flack 0.012(12)
_refine_ls_extinction_method none
_refine_ls_goodness_of_fit_ref 1.043
_refine_ls_hydrogen_treatment constr
_refine_ls_matrix_type full
_refine_ls_number_parameters 191
_refine_ls_number_reflns 2879
_refine_ls_number_restraints 1
_refine_ls_restrained_S_all 1.043
_refine_ls_R_factor_all 0.0326
_refine_ls_R_factor_gt 0.0313
_refine_ls_shift/su_max 0.000
_refine_ls_shift/su_mean 0.000
_refine_ls_structure_factor_coef Fsqd
_refine_ls_weighting_details 'w=1/[\s^2^(Fo^2^)+(0.0402P)^2^+0.4378P] where P=(Fo^2^+2Fc^2^)/3'
_refine_ls_weighting_scheme calc
_refine_ls_wR_factor_gt 0.0791
_refine_ls_wR_factor_ref 0.0807
_reflns_Friedel_coverage 0.711
_reflns_Friedel_fraction_full 0.805
_reflns_Friedel_fraction_max 0.719
_reflns_number_gt 2804
_reflns_number_total 2879
_reflns_threshold_expression 'I > 2\s(I)'
_cod_data_source_file d2sc00789d2.cif
_cod_data_source_block hpd150a
_cod_database_code 1566669
_shelx_shelxl_version_number 2018/3
_chemical_oxdiff_formula 'C H S O'
_shelx_space_group_comment
;
The symmetry employed for this shelxl refinement is uniquely defined
by the following loop, which should always be used as a source of
symmetry information in preference to the above space-group names.
They are only intended as comments.
;
_reflns_odcompleteness_completeness 99.71
_reflns_odcompleteness_iscentric 1
_reflns_odcompleteness_theta 66.97
_olex2_refinement_description
;
1. Fixed Uiso
 At 1.2 times of:
  All C(H) groups, All C(H,H) groups
 At 1.5 times of:
  All C(H,H,H) groups
2.a Secondary CH2 refined with riding coordinates:
 C1(H1A,H1B), C4(H4A,H4B), C2(H2A,H2B), C3(H3A,H3B), C5(H5A,H5B)
2.b Aromatic/amide H refined with riding coordinates:
 C8(H8), C10(H10), C11(H11), C14(H14), C18(H18), C16(H16), C17(H17), C7(H7),
 C15(H15)
2.c Idealised Me refined as rotating group:
 C12(H12A,H12B,H12C)
;
_olex2_exptl_crystal_mounting_method 'nylon loop'
_olex2_submission_special_instructions 'No special instructions were received'
_oxdiff_exptl_absorpt_empirical_details
;
Empirical correction (ABSPACK) includes:
- Absorption correction using spherical harmonics
- Frame scaling
;
_oxdiff_exptl_absorpt_empirical_full_max 1.250
_oxdiff_exptl_absorpt_empirical_full_min 0.826

loop_
_space_group_symop_operation_xyz
'x, y, z'
'-x, -y, z+1/2'
'x+1/2, -y+1/2, z'
'-x+1/2, y+1/2, z+1/2'

loop_
_atom_site_label
_atom_site_type_symbol
_atom_site_fract_x
_atom_site_fract_y
_atom_site_fract_z
_atom_site_U_iso_or_equiv
_atom_site_adp_type
_atom_site_occupancy
_atom_site_site_symmetry_order
_atom_site_calc_flag
_atom_site_refinement_flags_posn
_atom_site_refinement_flags_adp
_atom_site_refinement_flags_occupancy
_atom_site_disorder_assembly
_atom_site_disorder_group
S1 S 0.27704(5) 0.33887(9) 0.53378(2) 0.01886(16) Uani 1 1 d . . . . .
O2 O 0.15339(18) 0.4736(3) 0.54508(6) 0.0237(4) Uani 1 1 d . . . . .
O1 O 0.2537(2) 0.1522(3) 0.50364(7) 0.0262(5) Uani 1 1 d . . . . .
C8 C 0.1010(3) -0.1905(4) 0.63383(10) 0.0226(6) Uani 1 1 d . . . . .
H8 H 0.068373 -0.329421 0.625085 0.027 Uiso 1 1 calc R U . . .
C1 C 0.3562(3) 0.2462(5) 0.58751(9) 0.0221(5) Uani 1 1 d . . . . .
H1A H 0.435429 0.148061 0.580537 0.027 Uiso 1 1 calc R U . . .
H1B H 0.393840 0.371845 0.604581 0.027 Uiso 1 1 calc R U . . .
C13 C 0.5190(3) 0.9345(5) 0.36055(9) 0.0232(6) Uani 1 1 d . . . . .
C10 C 0.0983(3) 0.1146(5) 0.68651(9) 0.0230(5) Uani 1 1 d . . . . .
H10 H 0.064138 0.182425 0.713541 0.028 Uiso 1 1 calc R U . . .
C9 C 0.0504(3) -0.0963(5) 0.67500(9) 0.0223(5) Uani 1 1 d . . . . .
C11 C 0.1960(3) 0.2250(5) 0.65833(10) 0.0218(5) Uani 1 1 d . . . . .
H11 H 0.226715 0.365415 0.666715 0.026 Uiso 1 1 calc R U . . .
C14 C 0.5859(3) 1.1380(5) 0.36527(10) 0.0271(6) Uani 1 1 d . . . . .
H14 H 0.557457 1.232934 0.389140 0.033 Uiso 1 1 calc R U . . .
C18 C 0.5633(3) 0.7983(5) 0.32421(10) 0.0254(6) Uani 1 1 d . . . . .
H18 H 0.519412 0.661904 0.320288 0.030 Uiso 1 1 calc R U . . .
C4 C 0.4690(3) 0.7374(5) 0.43695(9) 0.0224(5) Uani 1 1 d . . . . .
H4A H 0.538503 0.629787 0.426257 0.027 Uiso 1 1 calc R U . . .
H4B H 0.517931 0.841976 0.457086 0.027 Uiso 1 1 calc R U . . .
C2 C 0.4108(2) 0.5092(5) 0.50861(9) 0.0223(5) Uani 1 1 d . . . . .
H2A H 0.440640 0.619876 0.531138 0.027 Uiso 1 1 calc R U . . .
H2B H 0.493736 0.420838 0.500438 0.027 Uiso 1 1 calc R U . . .
C3 C 0.3516(3) 0.6218(5) 0.46459(10) 0.0222(5) Uani 1 1 d . . . . .
H3A H 0.306064 0.512282 0.444787 0.027 Uiso 1 1 calc R U . . .
H3B H 0.279484 0.728608 0.473664 0.027 Uiso 1 1 calc R U . . .
C16 C 0.7371(3) 1.0635(5) 0.29895(10) 0.0263(6) Uani 1 1 d . . . . .
H16 H 0.809449 1.106439 0.278481 0.032 Uiso 1 1 calc R U . . .
C17 C 0.6715(3) 0.8609(5) 0.29356(10) 0.0273(6) Uani 1 1 d . . . . .
H17 H 0.699744 0.766795 0.269515 0.033 Uiso 1 1 calc R U . . .
C7 C 0.1994(3) -0.0817(5) 0.60531(9) 0.0218(5) Uani 1 1 d . . . . .
H7 H 0.232304 -0.148726 0.578028 0.026 Uiso 1 1 calc R U . . .
C15 C 0.6949(3) 1.2020(5) 0.33480(11) 0.0292(6) Uani 1 1 d . . . . .
H15 H 0.739256 1.338121 0.338613 0.035 Uiso 1 1 calc R U . . .
C5 C 0.4057(3) 0.8583(5) 0.39477(10) 0.0272(6) Uani 1 1 d . . . . .
H5A H 0.339539 0.760978 0.378682 0.033 Uiso 1 1 calc R U . . .
H5B H 0.352106 0.985143 0.405736 0.033 Uiso 1 1 calc R U . . .
C12 C -0.0513(3) -0.2192(5) 0.70651(10) 0.0291(6) Uani 1 1 d . . . . .
H12A H -0.125853 -0.284597 0.687951 0.044 Uiso 1 1 calc R U . . .
H12B H -0.092784 -0.118668 0.728691 0.044 Uiso 1 1 calc R U . . .
H12C H -0.000258 -0.332635 0.722979 0.044 Uiso 1 1 calc R U . . .
C6 C 0.2485(3) 0.1273(5) 0.61762(10) 0.0204(5) Uani 1 1 d . . . . .

loop_
_atom_site_aniso_label
_atom_site_aniso_U_11
_atom_site_aniso_U_22
_atom_site_aniso_U_33
_atom_site_aniso_U_23
_atom_site_aniso_U_13
_atom_site_aniso_U_12
S1 0.0127(2) 0.0245(3) 0.0193(3) 0.0006(3) -0.0001(2) -0.0014(2)
O2 0.0140(8) 0.0297(9) 0.0275(10) 0.0043(8) 0.0019(7) 0.0019(7)
O1 0.0237(8) 0.0309(11) 0.0242(11) -0.0026(8) 0.0004(8) -0.0039(8)
C8 0.0190(12) 0.0244(13) 0.0244(14) 0.0013(11) -0.0046(10) -0.0006(10)
C1 0.0143(11) 0.0292(13) 0.0229(13) 0.0037(11) -0.0005(9) 0.0000(11)
C13 0.0166(11) 0.0316(14) 0.0214(13) 0.0072(11) -0.0022(10) 0.0008(10)
C10 0.0207(12) 0.0294(13) 0.0188(13) 0.0005(12) -0.0010(10) 0.0026(11)
C9 0.0173(11) 0.0293(13) 0.0205(13) 0.0067(11) -0.0030(10) 0.0005(11)
C11 0.0209(12) 0.0220(13) 0.0226(14) 0.0017(11) -0.0043(10) -0.0010(10)
C14 0.0275(13) 0.0283(14) 0.0256(15) -0.0021(11) 0.0005(12) 0.0005(11)
C18 0.0230(13) 0.0265(14) 0.0267(15) 0.0021(11) -0.0033(11) -0.0039(11)
C4 0.0160(11) 0.0274(14) 0.0239(14) 0.0017(11) 0.0009(10) -0.0008(11)
C2 0.0136(10) 0.0336(14) 0.0197(13) 0.0031(12) -0.0002(9) -0.0022(10)
C3 0.0160(11) 0.0300(13) 0.0205(13) 0.0026(11) -0.0011(10) -0.0027(10)
C16 0.0190(12) 0.0364(16) 0.0235(14) 0.0092(12) -0.0008(10) -0.0004(11)
C17 0.0253(13) 0.0337(15) 0.0229(14) -0.0016(11) 0.0002(11) 0.0022(12)
C7 0.0189(11) 0.0258(13) 0.0208(13) 0.0023(11) -0.0011(10) 0.0046(10)
C15 0.0254(14) 0.0287(14) 0.0336(16) 0.0050(13) -0.0034(12) -0.0065(11)
C5 0.0159(11) 0.0381(16) 0.0275(15) 0.0068(12) -0.0001(10) -0.0005(11)
C12 0.0254(13) 0.0365(15) 0.0253(15) 0.0038(13) -0.0003(11) -0.0073(12)
C6 0.0151(10) 0.0254(13) 0.0207(14) 0.0050(11) -0.0020(10) 0.0000(10)

loop_
_atom_type_symbol
_atom_type_description
_atom_type_scat_dispersion_real
_atom_type_scat_dispersion_imag
_atom_type_scat_source
C C 0.0181 0.0091 'International Tables Vol C Tables 4.2.6.8 and 6.1.1.4'
H H 0.0000 0.0000 'International Tables Vol C Tables 4.2.6.8 and 6.1.1.4'
O O 0.0492 0.0322 'International Tables Vol C Tables 4.2.6.8 and 6.1.1.4'
S S 0.3331 0.5567 'International Tables Vol C Tables 4.2.6.8 and 6.1.1.4'

loop_
_exptl_crystal_face_index_h
_exptl_crystal_face_index_k
_exptl_crystal_face_index_l
_exptl_crystal_face_perp_dist
-1 -3 4 0.0604
0 18 0 0.0469
0 -3 -4 0.0789
0 -18 0 0.0497
0 -9 3 0.0717
6 0 0 0.0268
-6 1 0 0.0207

loop_
_geom_angle_atom_site_label_1
_geom_angle_atom_site_label_2
_geom_angle_atom_site_label_3
_geom_angle
_geom_angle_site_symmetry_1
_geom_angle_site_symmetry_3
_geom_angle_publ_flag
O2 S1 C1 108.38(12) . . ?
O2 S1 C2 108.81(12) . . ?
O1 S1 O2 117.09(11) . . ?
O1 S1 C1 109.06(13) . . ?
O1 S1 C2 108.90(13) . . ?
C2 S1 C1 103.78(12) . . ?
C9 C8 H8 119.2 . . ?
C9 C8 C7 121.5(3) . . ?
C7 C8 H8 119.2 . . ?
S1 C1 H1A 109.4 . . ?
S1 C1 H1B 109.4 . . ?
H1A C1 H1B 108.0 . . ?
C6 C1 S1 111.22(17) . . ?
C6 C1 H1A 109.4 . . ?
C6 C1 H1B 109.4 . . ?
C14 C13 C5 121.6(3) . . ?
C18 C13 C14 117.8(2) . . ?
C18 C13 C5 120.6(3) . . ?
C9 C10 H10 119.4 . . ?
C11 C10 H10 119.4 . . ?
C11 C10 C9 121.1(3) . . ?
C8 C9 C10 117.9(2) . . ?
C8 C9 C12 121.0(3) . . ?
C10 C9 C12 121.1(3) . . ?
C10 C11 H11 119.7 . . ?
C10 C11 C6 120.6(3) . . ?
C6 C11 H11 119.7 . . ?
C13 C14 H14 119.5 . . ?
C13 C14 C15 121.0(3) . . ?
C15 C14 H14 119.5 . . ?
C13 C18 H18 119.2 . . ?
C13 C18 C17 121.6(3) . . ?
C17 C18 H18 119.2 . . ?
H4A C4 H4B 108.1 . . ?
C3 C4 H4A 109.5 . . ?
C3 C4 H4B 109.5 . . ?
C3 C4 C5 110.6(2) . . ?
C5 C4 H4A 109.5 . . ?
C5 C4 H4B 109.5 . . ?
S1 C2 H2A 109.7 . . ?
S1 C2 H2B 109.7 . . ?
H2A C2 H2B 108.2 . . ?
C3 C2 S1 109.70(16) . . ?
C3 C2 H2A 109.7 . . ?
C3 C2 H2B 109.7 . . ?
C4 C3 C2 111.7(2) . . ?
C4 C3 H3A 109.3 . . ?
C4 C3 H3B 109.3 . . ?
C2 C3 H3A 109.3 . . ?
C2 C3 H3B 109.3 . . ?
H3A C3 H3B 107.9 . . ?
C17 C16 H16 120.1 . . ?
C15 C16 H16 120.1 . . ?
C15 C16 C17 119.8(3) . . ?
C18 C17 H17 120.2 . . ?
C16 C17 C18 119.7(3) . . ?
C16 C17 H17 120.2 . . ?
C8 C7 H7 120.0 . . ?
C8 C7 C6 120.1(3) . . ?
C6 C7 H7 120.0 . . ?
C14 C15 H15 120.0 . . ?
C16 C15 C14 120.0(3) . . ?
C16 C15 H15 120.0 . . ?
C13 C5 C4 112.6(2) . . ?
C13 C5 H5A 109.1 . . ?
C13 C5 H5B 109.1 . . ?
C4 C5 H5A 109.1 . . ?
C4 C5 H5B 109.1 . . ?
H5A C5 H5B 107.8 . . ?
C9 C12 H12A 109.5 . . ?
C9 C12 H12B 109.5 . . ?
C9 C12 H12C 109.5 . . ?
H12A C12 H12B 109.5 . . ?
H12A C12 H12C 109.5 . . ?
H12B C12 H12C 109.5 . . ?
C11 C6 C1 120.4(3) . . ?
C11 C6 C7 118.8(2) . . ?
C7 C6 C1 120.8(2) . . ?

loop_
_geom_bond_atom_site_label_1
_geom_bond_atom_site_label_2
_geom_bond_distance
_geom_bond_site_symmetry_2
_geom_bond_publ_flag
S1 O2 1.4507(18) . ?
S1 O1 1.438(2) . ?
S1 C1 1.791(3) . ?
S1 C2 1.773(3) . ?
C8 H8 0.9300 . ?
C8 C9 1.388(4) . ?
C8 C7 1.393(4) . ?
C1 H1A 0.9700 . ?
C1 H1B 0.9700 . ?
C1 C6 1.506(4) . ?
C13 C14 1.390(4) . ?
C13 C18 1.388(4) . ?
C13 C5 1.511(4) . ?
C10 H10 0.9300 . ?
C10 C9 1.394(4) . ?
C10 C11 1.388(4) . ?
C9 C12 1.505(4) . ?
C11 H11 0.9300 . ?
C11 C6 1.392(4) . ?
C14 H14 0.9300 . ?
C14 C15 1.393(4) . ?
C18 H18 0.9300 . ?
C18 C17 1.389(4) . ?
C4 H4A 0.9700 . ?
C4 H4B 0.9700 . ?
C4 C3 1.521(3) . ?
C4 C5 1.527(4) . ?
C2 H2A 0.9700 . ?
C2 H2B 0.9700 . ?
C2 C3 1.532(4) . ?
C3 H3A 0.9700 . ?
C3 H3B 0.9700 . ?
C16 H16 0.9300 . ?
C16 C17 1.382(4) . ?
C16 C15 1.381(4) . ?
C17 H17 0.9300 . ?
C7 H7 0.9300 . ?
C7 C6 1.394(4) . ?
C15 H15 0.9300 . ?
C5 H5A 0.9700 . ?
C5 H5B 0.9700 . ?
C12 H12A 0.9600 . ?
C12 H12B 0.9600 . ?
C12 H12C 0.9600 . ?

loop_
_geom_torsion_atom_site_label_1
_geom_torsion_atom_site_label_2
_geom_torsion_atom_site_label_3
_geom_torsion_atom_site_label_4
_geom_torsion
_geom_torsion_site_symmetry_1
_geom_torsion_site_symmetry_2
_geom_torsion_site_symmetry_3
_geom_torsion_site_symmetry_4
_geom_torsion_publ_flag
S1 C1 C6 C11 -108.2(3) . . . . ?
S1 C1 C6 C7 71.7(3) . . . . ?
S1 C2 C3 C4 -170.0(2) . . . . ?
O2 S1 C1 C6 55.4(2) . . . . ?
O2 S1 C2 C3 -58.5(2) . . . . ?
O1 S1 C1 C6 -73.1(2) . . . . ?
O1 S1 C2 C3 70.1(2) . . . . ?
C8 C7 C6 C1 179.3(2) . . . . ?
C8 C7 C6 C11 -0.8(4) . . . . ?
C1 S1 C2 C3 -173.79(19) . . . . ?
C13 C14 C15 C16 0.6(4) . . . . ?
C13 C18 C17 C16 -0.2(4) . . . . ?
C10 C11 C6 C1 -179.1(2) . . . . ?
C10 C11 C6 C7 1.0(4) . . . . ?
C9 C8 C7 C6 -0.6(4) . . . . ?
C9 C10 C11 C6 0.2(4) . . . . ?
C11 C10 C9 C8 -1.5(4) . . . . ?
C11 C10 C9 C12 177.7(3) . . . . ?
C14 C13 C18 C17 0.5(4) . . . . ?
C14 C13 C5 C4 -88.2(3) . . . . ?
C18 C13 C14 C15 -0.7(4) . . . . ?
C18 C13 C5 C4 89.4(3) . . . . ?
C2 S1 C1 C6 170.9(2) . . . . ?
C3 C4 C5 C13 -167.7(2) . . . . ?
C17 C16 C15 C14 -0.4(4) . . . . ?
C7 C8 C9 C10 1.7(4) . . . . ?
C7 C8 C9 C12 -177.5(2) . . . . ?
C15 C16 C17 C18 0.2(4) . . . . ?
C5 C13 C14 C15 176.9(3) . . . . ?
C5 C13 C18 C17 -177.2(3) . . . . ?
C5 C4 C3 C2 -177.0(2) . . . . ?

loop_
_exptl_oxdiff_crystal_face_indexfrac_h
_exptl_oxdiff_crystal_face_indexfrac_k
_exptl_oxdiff_crystal_face_indexfrac_l
_exptl_oxdiff_crystal_face_x
_exptl_oxdiff_crystal_face_y
_exptl_oxdiff_crystal_face_z
-0.6334 -3.3360 3.8548 0.0688 0.2790 0.9578
0.4631 18.4384 -0.1151 0.2034 0.8496 -0.4867
0.4795 -3.1150 -3.8709 -0.1415 -0.5826 -0.8003
-0.3739 -18.3197 -0.4870 -0.2186 -0.9120 0.3471
0.1311 -8.5478 3.4957 0.1350 -0.0343 0.9902
6.0260 0.4917 -0.3989 0.9489 -0.2278 -0.2182
-6.0564 0.5374 -0.0215 -0.9675 0.2324 0.0994
